data_4025323
loop_
_publ_author_name
'Alejandro Dorazco-Gonz\'alez'
'Herbert H\"opfl'
'Felipe Medrano'
'Anatoly K. Yatsimirsky'

_publ_section_title
;
 Recognition of Anions and Neutral Guests by Dicationic
 Pyridine-2,6-dicarboxamide Receptors
;
_journal_name_full 'Journal of Organic Chemistry'
_journal_page_first 2259
_journal_page_last 2273
_journal_paper_doi 10.1021/jo100037m
_journal_volume 75
_journal_year 2010
_chemical_formula_moiety '3(C19 H19 N5 O2), 4(C F3 O3 S), 2(Cl)'
_chemical_formula_sum 'C61 H57 Cl2 F12 N15 O18 S4'
_chemical_formula_weight 1715.36
_chemical_name_systematic
;
 ?
;
_space_group_IT_number 15
_symmetry_cell_setting monoclinic
_symmetry_space_group_name_Hall '-C 2yc'
_symmetry_space_group_name_H-M 'C 1 2/c 1'
_atom_sites_solution_hydrogens geom
_atom_sites_solution_primary direct
_atom_sites_solution_secondary difmap
_audit_creation_method SHELXL-97
_cell_angle_alpha 90.00
_cell_angle_beta 117.025(3)
_cell_angle_gamma 90.00
_cell_formula_units_Z 4
_cell_length_a 24.893(4)
_cell_length_b 14.421(2)
_cell_length_c 22.112(4)
_cell_measurement_reflns_used 3443
_cell_measurement_temperature 100(2)
_cell_measurement_theta_max 24.44
_cell_measurement_theta_min 2.82
_cell_volume 7071(2)
_computing_cell_refinement 'Bruker SAINT'
_computing_data_collection 'Bruker SMART'
_computing_data_reduction 'Bruker SAINT'
_computing_molecular_graphics 'Bruker SHELXTL'
_computing_publication_material 'Bruker SHELXTL'
_computing_structure_refinement 'SHELXL-97 (Sheldrick, 1997)'
_computing_structure_solution 'SHELXS-97 (Sheldrick, 1990)'
_diffrn_ambient_temperature 100(2)
_diffrn_measured_fraction_theta_full 0.999
_diffrn_measured_fraction_theta_max 0.999
_diffrn_measurement_device_type 'CCD area detector'
_diffrn_measurement_method 'phi and omega scans'
_diffrn_radiation_monochromator graphite
_diffrn_radiation_source 'fine-focus sealed tube'
_diffrn_radiation_type MoK\a
_diffrn_radiation_wavelength 0.71073
_diffrn_reflns_av_R_equivalents 0.0903
_diffrn_reflns_av_sigmaI/netI 0.0685
_diffrn_reflns_limit_h_max 29
_diffrn_reflns_limit_h_min -29
_diffrn_reflns_limit_k_max 17
_diffrn_reflns_limit_k_min -17
_diffrn_reflns_limit_l_max 26
_diffrn_reflns_limit_l_min -26
_diffrn_reflns_number 33250
_diffrn_reflns_theta_full 25.00
_diffrn_reflns_theta_max 25.00
_diffrn_reflns_theta_min 1.68
_exptl_absorpt_coefficient_mu 0.323
_exptl_absorpt_correction_T_max 0.92
_exptl_absorpt_correction_T_min 0.89
_exptl_absorpt_correction_type multi-scan
_exptl_absorpt_process_details SADABS
_exptl_crystal_colour colorless
_exptl_crystal_density_diffrn 1.611
_exptl_crystal_density_method 'not measured'
_exptl_crystal_description 'rectangular prism'
_exptl_crystal_F_000 3512
_exptl_crystal_size_max 0.36
_exptl_crystal_size_mid 0.28
_exptl_crystal_size_min 0.24
_refine_diff_density_max 0.366
_refine_diff_density_min -0.305
_refine_diff_density_rms 0.069
_refine_ls_extinction_method none
_refine_ls_goodness_of_fit_ref 1.060
_refine_ls_hydrogen_treatment mixed
_refine_ls_matrix_type full
_refine_ls_number_parameters 518
_refine_ls_number_reflns 6218
_refine_ls_number_restraints 3
_refine_ls_restrained_S_all 1.060
_refine_ls_R_factor_all 0.0854
_refine_ls_R_factor_gt 0.0583
_refine_ls_shift/su_max 0.001
_refine_ls_shift/su_mean 0.000
_refine_ls_structure_factor_coef Fsqd
_refine_ls_weighting_details 'calc w=1/[\s^2^(Fo^2^)+(0.0455P)^2^+13.5987P] where P=(Fo^2^+2Fc^2^)/3'
_refine_ls_weighting_scheme calc
_refine_ls_wR_factor_gt 0.1176
_refine_ls_wR_factor_ref 0.1284
_reflns_number_gt 4674
_reflns_number_total 6218
_reflns_threshold_expression >2sigma(I)
_cod_data_source_file jo100037m_si_005.cif
_cod_data_source_block 46herbm
_cod_depositor_comments
;
The following automatic conversions were performed:

'_symmetry_cell_setting' value 'Monoclinic' changed to 'monoclinic'
according to the built-in table from CIF Core dictionary named
'cif_core.dic' version 2.4.1 from 2010-06-29.

Automatic conversion script
Id: cif_fix_values 1646 2011-03-28 12:23:43Z adriana 
;
_cod_database_code 4025323

loop_
_symmetry_equiv_pos_as_xyz
'x, y, z'
'-x, y, -z+1/2'
'x+1/2, y+1/2, z'
'-x+1/2, y+1/2, -z+1/2'
'-x, -y, -z'
'x, -y, z-1/2'
'-x+1/2, -y+1/2, -z'
'x+1/2, -y+1/2, z-1/2'

loop_
_atom_site_label
_atom_site_type_symbol
_atom_site_fract_x
_atom_site_fract_y
_atom_site_fract_z
_atom_site_U_iso_or_equiv
_atom_site_adp_type
_atom_site_occupancy
_atom_site_symmetry_multiplicity
_atom_site_calc_flag
_atom_site_refinement_flags
_atom_site_disorder_assembly
_atom_site_disorder_group
Cl1 Cl 0.96832(4) 0.93843(6) 0.14354(5) 0.0216(2) Uani 1 1 d . . .
N1 N -0.05886(12) 1.04371(18) 0.42149(14) 0.0174(6) Uani 1 1 d . . .
N2 N 0.03706(13) 1.14031(19) 0.42411(15) 0.0192(7) Uani 1 1 d D . .
H2' H 0.0294(16) 1.0834(8) 0.4113(18) 0.029 Uiso 1 1 d D . .
N3 N 0.18942(12) 1.23996(19) 0.41440(14) 0.0199(7) Uani 1 1 d . . .
N4 N -0.06108(12) 0.85500(19) 0.40519(15) 0.0181(6) Uani 1 1 d D . .
H4' H -0.0351(12) 0.8930(19) 0.4035(18) 0.027 Uiso 1 1 d D . .
N5 N -0.02826(13) 0.57370(19) 0.40250(15) 0.0204(7) Uani 1 1 d . . .
O1 O -0.00345(11) 1.27348(16) 0.44154(13) 0.0244(6) Uani 1 1 d . . .
O2 O -0.15260(12) 0.85139(17) 0.40573(15) 0.0353(7) Uani 1 1 d . . .
C1 C -0.10687(15) 0.9985(2) 0.41876(17) 0.0176(8) Uani 1 1 d . . .
C2 C -0.15478(16) 1.0408(2) 0.42388(18) 0.0220(8) Uani 1 1 d . . .
H2 H -0.1879 1.0054 0.4215 0.026 Uiso 1 1 calc R . .
C3 C -0.15281(16) 1.1353(2) 0.43252(18) 0.0227(8) Uani 1 1 d . . .
H3 H -0.1845 1.1664 0.4368 0.027 Uiso 1 1 calc R . .
C4 C -0.10448(15) 1.1846(2) 0.43491(18) 0.0217(8) Uani 1 1 d . . .
H4 H -0.1025 1.2500 0.4403 0.026 Uiso 1 1 calc R . .
C5 C -0.05867(15) 1.1362(2) 0.42929(17) 0.0177(8) Uani 1 1 d . . .
C6 C -0.00616(15) 1.1907(2) 0.43178(17) 0.0189(8) Uani 1 1 d . . .
C7 C 0.08820(15) 1.1768(2) 0.42318(17) 0.0185(8) Uani 1 1 d . . .
C8 C 0.12872(15) 1.1150(2) 0.41668(17) 0.0211(8) Uani 1 1 d . . .
H8 H 0.1218 1.0501 0.4156 0.025 Uiso 1 1 calc R . .
C9 C 0.17808(15) 1.1480(2) 0.41195(17) 0.0218(8) Uani 1 1 d . . .
H9 H 0.2049 1.1056 0.4068 0.026 Uiso 1 1 calc R . .
C10 C 0.15253(15) 1.3004(2) 0.42309(17) 0.0212(8) Uani 1 1 d . . .
H10 H 0.1614 1.3647 0.4257 0.025 Uiso 1 1 calc R . .
C11 C 0.10236(15) 1.2716(2) 0.42836(18) 0.0210(8) Uani 1 1 d . . .
H11 H 0.0773 1.3155 0.4355 0.025 Uiso 1 1 calc R . .
C12 C -0.10940(15) 0.8946(2) 0.40920(18) 0.0203(8) Uani 1 1 d . . .
C13 C -0.05292(15) 0.7605(2) 0.40070(17) 0.0173(8) Uani 1 1 d . . .
C14 C 0.00312(15) 0.7294(2) 0.40912(17) 0.0186(8) Uani 1 1 d . . .
H14 H 0.0334 0.7729 0.4136 0.022 Uiso 1 1 calc R . .
C15 C 0.01457(15) 0.6367(2) 0.41085(17) 0.0195(8) Uani 1 1 d . . .
H15 H 0.0533 0.6162 0.4181 0.023 Uiso 1 1 calc R . .
C16 C -0.08359(15) 0.6023(2) 0.39050(17) 0.0201(8) Uani 1 1 d . . .
H16 H -0.1140 0.5573 0.3822 0.024 Uiso 1 1 calc R . .
C17 C -0.09731(16) 0.6939(2) 0.38982(18) 0.0216(8) Uani 1 1 d . . .
H17 H -0.1366 0.7123 0.3820 0.026 Uiso 1 1 calc R . .
C18 C 0.24180(16) 1.2746(3) 0.4058(2) 0.0284(9) Uani 1 1 d . . .
H18A H 0.2276 1.3008 0.3602 0.043 Uiso 1 1 calc R . .
H18B H 0.2695 1.2232 0.4117 0.043 Uiso 1 1 calc R . .
H18C H 0.2628 1.3226 0.4397 0.043 Uiso 1 1 calc R . .
C19 C -0.01515(17) 0.4736(2) 0.4056(2) 0.0283(9) Uani 1 1 d . . .
H19A H -0.0209 0.4522 0.3610 0.042 Uiso 1 1 calc R . .
H19B H -0.0425 0.4397 0.4184 0.042 Uiso 1 1 calc R . .
H19C H 0.0266 0.4623 0.4393 0.042 Uiso 1 1 calc R . .
C20 C 0.89858(16) 0.5890(3) 0.19687(18) 0.0237(8) Uani 1 1 d . . .
F1 F 0.93377(10) 0.63224(17) 0.25482(11) 0.0418(6) Uani 1 1 d . . .
F2 F 0.93324(9) 0.53216(15) 0.18229(11) 0.0345(6) Uani 1 1 d . . .
F3 F 0.87793(9) 0.65401(14) 0.14886(11) 0.0338(5) Uani 1 1 d . . .
S1 S 0.83748(4) 0.52691(6) 0.20303(5) 0.0240(2) Uani 1 1 d . . .
O3 O 0.86889(12) 0.46458(18) 0.25929(14) 0.0368(7) Uani 1 1 d . . .
O4 O 0.80546(11) 0.59984(17) 0.21729(14) 0.0307(6) Uani 1 1 d . . .
O5 O 0.80559(12) 0.48334(19) 0.13848(14) 0.0375(7) Uani 1 1 d . . .
N31 N 1.0000 1.1464(3) 0.2500 0.0196(9) Uani 1 2 d S . .
N32 N 0.90763(12) 1.04749(19) 0.25013(15) 0.0203(7) Uani 1 1 d D . .
H32' H 0.9423(7) 1.028(2) 0.2558(19) 0.030 Uiso 1 1 d D . .
N33 N 0.78002(12) 0.8505(2) 0.22955(14) 0.0213(7) Uani 1 1 d . . .
O31 O 0.85930(11) 1.18248(17) 0.24938(14) 0.0314(7) Uani 1 1 d . . .
C31 C 0.95520(16) 1.1947(2) 0.25189(18) 0.0204(8) Uani 1 1 d . . .
C32 C 0.95350(16) 1.2911(2) 0.25286(18) 0.0226(8) Uani 1 1 d . . .
H32 H 0.9211 1.3228 0.2554 0.027 Uiso 1 1 calc R . .
C33 C 1.0000 1.3392(4) 0.2500 0.0275(13) Uani 1 2 d S . .
H33 H 1.0000 1.4051 0.2500 0.033 Uiso 1 2 calc SR . .
C34 C 0.90280(15) 1.1420(2) 0.25121(18) 0.0204(8) Uani 1 1 d . . .
C35 C 0.86427(15) 0.9837(2) 0.24415(17) 0.0190(8) Uani 1 1 d . . .
C36 C 0.87596(16) 0.8893(2) 0.23969(18) 0.0220(8) Uani 1 1 d . . .
H36 H 0.9132 0.8704 0.2415 0.026 Uiso 1 1 calc R . .
C37 C 0.83331(15) 0.8250(2) 0.23267(18) 0.0222(8) Uani 1 1 d . . .
H37 H 0.8413 0.7611 0.2299 0.027 Uiso 1 1 calc R . .
C38 C 0.76821(16) 0.9403(3) 0.23323(18) 0.0254(9) Uani 1 1 d . . .
H38 H 0.7301 0.9574 0.2300 0.030 Uiso 1 1 calc R . .
C39 C 0.80886(15) 1.0072(2) 0.24141(18) 0.0233(8) Uani 1 1 d . . .
H39 H 0.7997 1.0702 0.2453 0.028 Uiso 1 1 calc R . .
C40 C 0.73334(17) 0.7806(3) 0.2203(2) 0.0312(9) Uani 1 1 d . . .
H40A H 0.7387 0.7595 0.2649 0.047 Uiso 1 1 calc R . .
H40B H 0.7371 0.7277 0.1947 0.047 Uiso 1 1 calc R . .
H40C H 0.6933 0.8085 0.1953 0.047 Uiso 1 1 calc R . .
C41 C 0.72566(18) 0.8984(3) 0.0304(2) 0.0371(11) Uani 1 1 d . . .
F31 F 0.76492(12) 0.8620(2) 0.08922(12) 0.0709(10) Uani 1 1 d . . .
F32 F 0.75726(12) 0.9458(2) 0.00613(14) 0.0613(8) Uani 1 1 d . . .
F33 F 0.69936(12) 0.82909(18) -0.01073(13) 0.0569(8) Uani 1 1 d . . .
S31 S 0.67152(4) 0.97243(6) 0.04120(5) 0.0224(2) Uani 1 1 d . . .
O33 O 0.70776(11) 1.04571(18) 0.08461(14) 0.0347(7) Uani 1 1 d . . .
O34 O 0.64533(12) 0.91159(18) 0.07191(14) 0.0366(7) Uani 1 1 d . . .
O35 O 0.63134(11) 1.00072(17) -0.02675(13) 0.0287(6) Uani 1 1 d . . .

loop_
_atom_site_aniso_label
_atom_site_aniso_U_11
_atom_site_aniso_U_22
_atom_site_aniso_U_33
_atom_site_aniso_U_23
_atom_site_aniso_U_13
_atom_site_aniso_U_12
Cl1 0.0201(4) 0.0165(4) 0.0322(5) 0.0005(4) 0.0153(4) 0.0007(4)
N1 0.0212(15) 0.0151(16) 0.0186(16) 0.0009(12) 0.0114(13) 0.0020(12)
N2 0.0212(16) 0.0113(15) 0.0271(17) -0.0014(13) 0.0127(14) -0.0005(13)
N3 0.0177(15) 0.0190(16) 0.0264(17) 0.0004(13) 0.0129(14) -0.0031(13)
N4 0.0170(16) 0.0125(16) 0.0271(17) -0.0005(13) 0.0120(14) -0.0028(12)
N5 0.0231(16) 0.0153(16) 0.0236(17) -0.0003(13) 0.0114(14) 0.0015(13)
O1 0.0261(14) 0.0147(14) 0.0372(16) -0.0013(11) 0.0185(12) 0.0007(11)
O2 0.0330(16) 0.0188(14) 0.069(2) -0.0021(14) 0.0359(15) -0.0035(12)
C1 0.0190(18) 0.0161(18) 0.0193(19) 0.0005(15) 0.0101(16) -0.0028(15)
C2 0.0217(19) 0.019(2) 0.030(2) -0.0008(16) 0.0156(17) -0.0019(15)
C3 0.0233(19) 0.023(2) 0.028(2) -0.0017(17) 0.0175(17) 0.0045(16)
C4 0.025(2) 0.0139(18) 0.027(2) -0.0012(16) 0.0129(17) -0.0011(15)
C5 0.0203(18) 0.0182(19) 0.0167(18) -0.0011(15) 0.0102(16) 0.0015(15)
C6 0.0190(19) 0.019(2) 0.020(2) 0.0010(15) 0.0095(16) 0.0015(15)
C7 0.0178(18) 0.0178(19) 0.0180(19) 0.0011(15) 0.0066(15) -0.0032(15)
C8 0.0199(19) 0.0151(18) 0.028(2) -0.0013(16) 0.0109(17) -0.0017(15)
C9 0.0214(19) 0.0180(19) 0.028(2) -0.0029(16) 0.0125(17) -0.0002(15)
C10 0.025(2) 0.0148(19) 0.026(2) -0.0035(16) 0.0128(17) -0.0048(15)
C11 0.0212(19) 0.0171(19) 0.027(2) 0.0018(16) 0.0128(17) 0.0009(15)
C12 0.0204(19) 0.0198(19) 0.025(2) -0.0011(16) 0.0141(16) -0.0013(16)
C13 0.0210(18) 0.0136(18) 0.0191(19) -0.0014(15) 0.0105(16) -0.0006(15)
C14 0.0196(19) 0.0190(19) 0.0193(19) -0.0005(15) 0.0106(16) -0.0024(15)
C15 0.0186(18) 0.0196(19) 0.022(2) -0.0010(16) 0.0111(16) -0.0015(15)
C16 0.0218(19) 0.0175(19) 0.025(2) -0.0013(16) 0.0139(16) -0.0032(15)
C17 0.0204(19) 0.0192(19) 0.028(2) -0.0003(16) 0.0136(17) -0.0003(15)
C18 0.022(2) 0.029(2) 0.038(2) 0.0003(18) 0.0164(19) -0.0045(17)
C19 0.027(2) 0.0153(19) 0.042(2) -0.0003(18) 0.0149(19) 0.0039(16)
C20 0.0213(19) 0.029(2) 0.021(2) -0.0001(17) 0.0102(17) 0.0025(17)
F1 0.0340(13) 0.0626(17) 0.0293(13) -0.0119(12) 0.0147(11) -0.0184(12)
F2 0.0291(12) 0.0411(14) 0.0417(14) 0.0075(11) 0.0235(11) 0.0113(10)
F3 0.0358(13) 0.0295(12) 0.0401(14) 0.0096(11) 0.0208(11) 0.0030(10)
S1 0.0237(5) 0.0194(5) 0.0345(6) 0.0006(4) 0.0181(4) 0.0008(4)
O3 0.0437(17) 0.0303(16) 0.0472(18) 0.0139(14) 0.0302(15) 0.0099(13)
O4 0.0293(14) 0.0218(14) 0.0500(18) 0.0013(13) 0.0258(14) 0.0040(12)
O5 0.0350(16) 0.0370(17) 0.0425(18) -0.0132(14) 0.0193(14) -0.0101(13)
N31 0.021(2) 0.014(2) 0.023(2) 0.000 0.0096(19) 0.000
N32 0.0190(16) 0.0163(17) 0.0288(18) 0.0007(13) 0.0136(14) 0.0011(13)
N33 0.0188(16) 0.0219(17) 0.0241(17) -0.0017(13) 0.0106(14) -0.0016(13)
O31 0.0273(15) 0.0221(14) 0.0531(19) -0.0034(13) 0.0256(14) 0.0047(12)
C31 0.0224(19) 0.0159(19) 0.022(2) -0.0008(15) 0.0092(16) -0.0001(15)
C32 0.0228(19) 0.0178(19) 0.024(2) -0.0023(16) 0.0078(17) 0.0056(16)
C33 0.031(3) 0.014(3) 0.034(3) 0.000 0.012(3) 0.000
C34 0.022(2) 0.0167(19) 0.021(2) 0.0016(15) 0.0088(16) 0.0038(15)
C35 0.0174(18) 0.0216(19) 0.0169(19) 0.0028(15) 0.0068(15) 0.0020(15)
C36 0.0206(19) 0.0193(19) 0.027(2) 0.0026(16) 0.0114(17) 0.0045(15)
C37 0.024(2) 0.0172(19) 0.024(2) -0.0012(16) 0.0099(17) 0.0025(16)
C38 0.024(2) 0.028(2) 0.032(2) 0.0015(17) 0.0190(18) 0.0075(17)
C39 0.0225(19) 0.019(2) 0.032(2) -0.0010(16) 0.0153(17) 0.0018(16)
C40 0.029(2) 0.026(2) 0.044(3) -0.0042(19) 0.021(2) -0.0090(18)
C41 0.033(2) 0.053(3) 0.023(2) 0.001(2) 0.011(2) 0.019(2)
F31 0.0632(18) 0.112(3) 0.0284(15) 0.0141(15) 0.0127(14) 0.0622(18)
F32 0.0480(16) 0.093(2) 0.0621(18) 0.0009(16) 0.0416(15) 0.0109(15)
F33 0.0726(19) 0.0431(16) 0.0476(17) -0.0090(13) 0.0207(15) 0.0219(14)
S31 0.0194(5) 0.0199(5) 0.0301(5) -0.0003(4) 0.0131(4) -0.0013(4)
O33 0.0294(15) 0.0372(17) 0.0399(17) -0.0133(13) 0.0178(13) -0.0137(13)
O34 0.0482(17) 0.0234(15) 0.0520(19) 0.0016(13) 0.0349(16) -0.0046(13)
O35 0.0244(14) 0.0238(14) 0.0334(16) 0.0035(12) 0.0092(12) 0.0039(11)

loop_
_atom_type_symbol
_atom_type_description
_atom_type_scat_dispersion_real
_atom_type_scat_dispersion_imag
_atom_type_scat_source
C C 0.0033 0.0016 'International Tables Vol C Tables 4.2.6.8 and 6.1.1.4'
H H 0.0000 0.0000 'International Tables Vol C Tables 4.2.6.8 and 6.1.1.4'
N N 0.0061 0.0033 'International Tables Vol C Tables 4.2.6.8 and 6.1.1.4'
O O 0.0106 0.0060 'International Tables Vol C Tables 4.2.6.8 and 6.1.1.4'
Cl Cl 0.1484 0.1585 'International Tables Vol C Tables 4.2.6.8 and 6.1.1.4'
S S 0.1246 0.1234 'International Tables Vol C Tables 4.2.6.8 and 6.1.1.4'
F F 0.0171 0.0103 'International Tables Vol C Tables 4.2.6.8 and 6.1.1.4'

loop_
_geom_angle_atom_site_label_1
_geom_angle_atom_site_label_2
_geom_angle_atom_site_label_3
_geom_angle
_geom_angle_site_symmetry_1
_geom_angle_site_symmetry_3
_geom_angle_publ_flag
C1 N1 C5 116.1(3) . . ?
C6 N2 C7 125.3(3) . . ?
C10 N3 C9 119.9(3) . . ?
C10 N3 C18 119.8(3) . . ?
C9 N3 C18 120.2(3) . . ?
C12 N4 C13 125.1(3) . . ?
C16 N5 C15 119.7(3) . . ?
C16 N5 C19 119.7(3) . . ?
C15 N5 C19 120.6(3) . . ?
N1 C1 C2 124.3(3) . . ?
N1 C1 C12 118.0(3) . . ?
C2 C1 C12 117.7(3) . . ?
C3 C2 C1 118.0(3) . . ?
C2 C3 C4 119.5(3) . . ?
C3 C4 C5 118.4(3) . . ?
N1 C5 C4 123.6(3) . . ?
N1 C5 C6 118.4(3) . . ?
C4 C5 C6 118.0(3) . . ?
O1 C6 N2 124.2(3) . . ?
O1 C6 C5 120.0(3) . . ?
N2 C6 C5 115.8(3) . . ?
N2 C7 C8 117.9(3) . . ?
N2 C7 C11 124.6(3) . . ?
C8 C7 C11 117.5(3) . . ?
C9 C8 C7 120.0(3) . . ?
N3 C9 C8 121.2(3) . . ?
N3 C10 C11 121.7(3) . . ?
C10 C11 C7 119.5(3) . . ?
O2 C12 N4 124.0(3) . . ?
O2 C12 C1 119.8(3) . . ?
N4 C12 C1 116.2(3) . . ?
N4 C13 C14 118.4(3) . . ?
N4 C13 C17 123.8(3) . . ?
C14 C13 C17 117.7(3) . . ?
C15 C14 C13 120.2(3) . . ?
N5 C15 C14 121.0(3) . . ?
N5 C16 C17 121.9(3) . . ?
C16 C17 C13 119.3(3) . . ?
F2 C20 F3 107.3(3) . . ?
F2 C20 F1 107.8(3) . . ?
F3 C20 F1 106.5(3) . . ?
F2 C20 S1 111.8(3) . . ?
F3 C20 S1 111.9(2) . . ?
F1 C20 S1 111.4(2) . . ?
O5 S1 O4 115.45(16) . . ?
O5 S1 O3 115.19(17) . . ?
O4 S1 O3 113.79(16) . . ?
O5 S1 C20 104.22(17) . . ?
O4 S1 C20 102.82(16) . . ?
O3 S1 C20 103.10(16) . . ?
C31 N31 C31 116.9(4) 2_755 . ?
C34 N32 C35 126.5(3) . . ?
C38 N33 C37 120.0(3) . . ?
C38 N33 C40 119.1(3) . . ?
C37 N33 C40 121.0(3) . . ?
N31 C31 C32 123.7(3) . . ?
N31 C31 C34 118.0(3) . . ?
C32 C31 C34 118.3(3) . . ?
C33 C32 C31 118.1(4) . . ?
C32 C33 C32 119.4(5) 2_755 . ?
O31 C34 N32 124.2(3) . . ?
O31 C34 C31 120.9(3) . . ?
N32 C34 C31 114.9(3) . . ?
N32 C35 C39 123.9(3) . . ?
N32 C35 C36 118.4(3) . . ?
C39 C35 C36 117.7(3) . . ?
C37 C36 C35 119.4(3) . . ?
N33 C37 C36 121.1(3) . . ?
N33 C38 C39 121.9(3) . . ?
C38 C39 C35 119.9(3) . . ?
F33 C41 F32 108.3(3) . . ?
F33 C41 F31 107.0(4) . . ?
F32 C41 F31 107.0(3) . . ?
F33 C41 S31 111.9(3) . . ?
F32 C41 S31 111.2(3) . . ?
F31 C41 S31 111.3(3) . . ?
O34 S31 O35 114.77(16) . . ?
O34 S31 O33 114.58(17) . . ?
O35 S31 O33 114.69(16) . . ?
O34 S31 C41 103.07(19) . . ?
O35 S31 C41 103.60(17) . . ?
O33 S31 C41 104.00(19) . . ?

loop_
_geom_bond_atom_site_label_1
_geom_bond_atom_site_label_2
_geom_bond_distance
_geom_bond_site_symmetry_2
_geom_bond_publ_flag
N1 C1 1.339(4) . ?
N1 C5 1.345(4) . ?
N2 C6 1.372(4) . ?
N2 C7 1.387(4) . ?
N3 C10 1.341(4) . ?
N3 C9 1.351(4) . ?
N3 C18 1.487(4) . ?
N4 C12 1.370(4) . ?
N4 C13 1.388(4) . ?
N5 C16 1.344(4) . ?
N5 C15 1.348(4) . ?
N5 C19 1.475(4) . ?
O1 C6 1.209(4) . ?
O2 C12 1.215(4) . ?
C1 C2 1.389(5) . ?
C1 C12 1.509(5) . ?
C2 C3 1.374(5) . ?
C3 C4 1.378(5) . ?
C4 C5 1.389(5) . ?
C5 C6 1.505(5) . ?
C7 C8 1.402(5) . ?
C7 C11 1.403(5) . ?
C8 C9 1.366(5) . ?
C10 C11 1.370(5) . ?
C13 C14 1.395(5) . ?
C13 C17 1.401(5) . ?
C14 C15 1.364(5) . ?
C16 C17 1.363(5) . ?
C20 F2 1.331(4) . ?
C20 F3 1.333(4) . ?
C20 F1 1.334(4) . ?
C20 S1 1.822(4) . ?
S1 O5 1.426(3) . ?
S1 O4 1.438(3) . ?
S1 O3 1.443(3) . ?
N31 C31 1.332(4) 2_755 ?
N31 C31 1.332(4) . ?
N32 C34 1.369(4) . ?
N32 C35 1.378(4) . ?
N33 C38 1.339(4) . ?
N33 C37 1.348(4) . ?
N33 C40 1.480(4) . ?
O31 C34 1.215(4) . ?
C31 C32 1.391(5) . ?
C31 C34 1.504(5) . ?
C32 C33 1.375(4) . ?
C33 C32 1.375(4) 2_755 ?
C35 C39 1.395(5) . ?
C35 C36 1.406(5) . ?
C36 C37 1.364(5) . ?
C38 C39 1.350(5) . ?
C41 F33 1.309(5) . ?
C41 F32 1.327(5) . ?
C41 F31 1.329(4) . ?
C41 S31 1.818(4) . ?
S31 O34 1.435(3) . ?
S31 O35 1.435(3) . ?
S31 O33 1.437(3) . ?

loop_
_geom_torsion_atom_site_label_1
_geom_torsion_atom_site_label_2
_geom_torsion_atom_site_label_3
_geom_torsion_atom_site_label_4
_geom_torsion
_geom_torsion_site_symmetry_1
_geom_torsion_site_symmetry_2
_geom_torsion_site_symmetry_3
_geom_torsion_site_symmetry_4
_geom_torsion_publ_flag
C5 N1 C1 C2 -0.4(5) . . . . ?
C5 N1 C1 C12 179.3(3) . . . . ?
N1 C1 C2 C3 -0.2(5) . . . . ?
C12 C1 C2 C3 -179.9(3) . . . . ?
C1 C2 C3 C4 0.8(5) . . . . ?
C2 C3 C4 C5 -0.8(5) . . . . ?
C1 N1 C5 C4 0.5(5) . . . . ?
C1 N1 C5 C6 -179.2(3) . . . . ?
C3 C4 C5 N1 0.1(5) . . . . ?
C3 C4 C5 C6 179.8(3) . . . . ?
C7 N2 C6 O1 -3.2(6) . . . . ?
C7 N2 C6 C5 178.4(3) . . . . ?
N1 C5 C6 O1 -177.0(3) . . . . ?
C4 C5 C6 O1 3.3(5) . . . . ?
N1 C5 C6 N2 1.5(5) . . . . ?
C4 C5 C6 N2 -178.2(3) . . . . ?
C6 N2 C7 C8 178.3(3) . . . . ?
C6 N2 C7 C11 -1.6(5) . . . . ?
N2 C7 C8 C9 176.6(3) . . . . ?
C11 C7 C8 C9 -3.5(5) . . . . ?
C10 N3 C9 C8 1.5(5) . . . . ?
C18 N3 C9 C8 -177.0(3) . . . . ?
C7 C8 C9 N3 1.0(5) . . . . ?
C9 N3 C10 C11 -1.3(5) . . . . ?
C18 N3 C10 C11 177.2(3) . . . . ?
N3 C10 C11 C7 -1.3(5) . . . . ?
N2 C7 C11 C10 -176.4(3) . . . . ?
C8 C7 C11 C10 3.6(5) . . . . ?
C13 N4 C12 O2 -4.0(6) . . . . ?
C13 N4 C12 C1 175.8(3) . . . . ?
N1 C1 C12 O2 -179.2(3) . . . . ?
C2 C1 C12 O2 0.6(5) . . . . ?
N1 C1 C12 N4 1.0(5) . . . . ?
C2 C1 C12 N4 -179.2(3) . . . . ?
C12 N4 C13 C14 -168.7(3) . . . . ?
C12 N4 C13 C17 9.6(5) . . . . ?
N4 C13 C14 C15 174.4(3) . . . . ?
C17 C13 C14 C15 -4.1(5) . . . . ?
C16 N5 C15 C14 1.8(5) . . . . ?
C19 N5 C15 C14 -179.0(3) . . . . ?
C13 C14 C15 N5 2.0(5) . . . . ?
C15 N5 C16 C17 -3.4(5) . . . . ?
C19 N5 C16 C17 177.4(3) . . . . ?
N5 C16 C17 C13 1.2(5) . . . . ?
N4 C13 C17 C16 -175.9(3) . . . . ?
C14 C13 C17 C16 2.5(5) . . . . ?
F2 C20 S1 O5 -58.0(3) . . . . ?
F3 C20 S1 O5 62.4(3) . . . . ?
F1 C20 S1 O5 -178.6(2) . . . . ?
F2 C20 S1 O4 -178.8(2) . . . . ?
F3 C20 S1 O4 -58.4(3) . . . . ?
F1 C20 S1 O4 60.6(3) . . . . ?
F2 C20 S1 O3 62.7(3) . . . . ?
F3 C20 S1 O3 -176.9(2) . . . . ?
F1 C20 S1 O3 -58.0(3) . . . . ?
C31 N31 C31 C32 -0.9(3) 2_755 . . . ?
C31 N31 C31 C34 177.6(4) 2_755 . . . ?
N31 C31 C32 C33 1.7(5) . . . . ?
C34 C31 C32 C33 -176.8(3) . . . . ?
C31 C32 C33 C32 -0.8(2) . . . 2_755 ?
C35 N32 C34 O31 2.8(6) . . . . ?
C35 N32 C34 C31 -174.7(3) . . . . ?
N31 C31 C34 O31 -176.2(3) . . . . ?
C32 C31 C34 O31 2.3(5) . . . . ?
N31 C31 C34 N32 1.3(4) . . . . ?
C32 C31 C34 N32 179.9(3) . . . . ?
C34 N32 C35 C39 -3.2(6) . . . . ?
C34 N32 C35 C36 176.0(3) . . . . ?
N32 C35 C36 C37 -179.0(3) . . . . ?
C39 C35 C36 C37 0.3(5) . . . . ?
C38 N33 C37 C36 0.1(5) . . . . ?
C40 N33 C37 C36 178.6(3) . . . . ?
C35 C36 C37 N33 0.4(5) . . . . ?
C37 N33 C38 C39 -1.3(5) . . . . ?
C40 N33 C38 C39 -179.8(3) . . . . ?
N33 C38 C39 C35 2.0(6) . . . . ?
N32 C35 C39 C38 177.8(3) . . . . ?
C36 C35 C39 C38 -1.4(5) . . . . ?
F33 C41 S31 O34 62.8(3) . . . . ?
F32 C41 S31 O34 -176.0(3) . . . . ?
F31 C41 S31 O34 -56.9(4) . . . . ?
F33 C41 S31 O35 -57.2(3) . . . . ?
F32 C41 S31 O35 64.1(3) . . . . ?
F31 C41 S31 O35 -176.8(3) . . . . ?
F33 C41 S31 O33 -177.4(3) . . . . ?
F32 C41 S31 O33 -56.1(3) . . . . ?
F31 C41 S31 O33 63.0(4) . . . . ?
